data_4335835
loop_
_publ_author_name
'Lai-Hon Chung'
'Ka-Sin Cho'
'Jason England'
'Siu-Chung Chan'
'Karl Wieghardt'
'Chun-Yuen Wong'

_publ_section_title
;
 Ruthenium(II) and Osmium(II) Complexes Bearing Bipyridine and the
 N-Heterocyclic Carbene-Based C^N^C Pincer Ligand: An Experimental and
 Density Functional Theory Study
;
_journal_name_full 'Inorganic Chemistry'
_journal_page_first 9885
_journal_page_last 9896
_journal_paper_doi 10.1021/ic4010196
_journal_volume 52
_journal_year 2013
_chemical_formula_sum 'C38 H40 Cl F6 N8 O2 P Ru'
_chemical_formula_weight 922.27
_chemical_name_systematic
; 
 ? 
;
_space_group_IT_number 14
_symmetry_cell_setting monoclinic
_symmetry_space_group_name_Hall '-P 2yn'
_symmetry_space_group_name_H-M 'P 1 21/n 1'
_atom_sites_solution_hydrogens geom
_atom_sites_solution_primary direct
_atom_sites_solution_secondary difmap
_audit_creation_method SHELXL-97
_cell_angle_alpha 90.00
_cell_angle_beta 103.295(2)
_cell_angle_gamma 90.00
_cell_formula_units_Z 4
_cell_length_a 14.3684(3)
_cell_length_b 14.3026(3)
_cell_length_c 18.8843(4)
_cell_measurement_reflns_used 7766
_cell_measurement_temperature 133(2)
_cell_measurement_theta_max 71.5842
_cell_measurement_theta_min 3.0872
_cell_volume 3776.82(14)
_computing_structure_refinement 'SHELXL-97 (Sheldrick, 1997)'
_computing_structure_solution 'SHELXS-97 (Sheldrick, 1990)'
_diffrn_ambient_temperature 133(2)
_diffrn_detector_area_resol_mean 16.1270
_diffrn_measured_fraction_theta_full 0.997
_diffrn_measured_fraction_theta_max 0.997
_diffrn_measurement_device_type 'Xcalibur, Sapphire3, Gemini ultra'
_diffrn_measurement_method '\w scans'
_diffrn_radiation_monochromator graphite
_diffrn_radiation_source 'fine-focus sealed tube'
_diffrn_radiation_type CuK\a
_diffrn_radiation_wavelength 1.54178
_diffrn_reflns_av_R_equivalents 0.0180
_diffrn_reflns_av_sigmaI/netI 0.0210
_diffrn_reflns_limit_h_max 17
_diffrn_reflns_limit_h_min -17
_diffrn_reflns_limit_k_max 13
_diffrn_reflns_limit_k_min -17
_diffrn_reflns_limit_l_max 20
_diffrn_reflns_limit_l_min -22
_diffrn_reflns_number 15168
_diffrn_reflns_theta_full 67.50
_diffrn_reflns_theta_max 67.50
_diffrn_reflns_theta_min 3.50
_exptl_absorpt_coefficient_mu 5.088
_exptl_absorpt_correction_T_max 1.00000
_exptl_absorpt_correction_T_min 0.25557
_exptl_absorpt_correction_type multi-scan
_exptl_absorpt_process_details 'CrysAlisPro, Agilent Technologies,Version 1.171.35.11'
_exptl_crystal_colour red
_exptl_crystal_density_diffrn 1.622
_exptl_crystal_description needle
_exptl_crystal_F_000 1880
_exptl_crystal_size_max 0.60
_exptl_crystal_size_mid 0.10
_exptl_crystal_size_min 0.02
_refine_diff_density_max 0.364
_refine_diff_density_min -0.339
_refine_diff_density_rms 0.055
_refine_ls_extinction_method none
_refine_ls_goodness_of_fit_ref 1.056
_refine_ls_hydrogen_treatment constr
_refine_ls_matrix_type full
_refine_ls_number_parameters 517
_refine_ls_number_reflns 6792
_refine_ls_number_restraints 0
_refine_ls_restrained_S_all 1.056
_refine_ls_R_factor_all 0.0287
_refine_ls_R_factor_gt 0.0242
_refine_ls_shift/su_max 0.001
_refine_ls_shift/su_mean 0.000
_refine_ls_structure_factor_coef Fsqd
_refine_ls_weighting_details 'calc w=1/[\s^2^(Fo^2^)+(0.0275P)^2^+2.2237P] where P=(Fo^2^+2Fc^2^)/3'
_refine_ls_weighting_scheme calc
_refine_ls_wR_factor_gt 0.0591
_refine_ls_wR_factor_ref 0.0616
_reflns_number_gt 6000
_reflns_number_total 6792
_reflns_threshold_expression >2sigma(I)
_cod_data_source_file ic4010196_si_002_3.cif
_cod_data_source_block complex_2a
_cod_database_code 4335835

loop_
_symmetry_equiv_pos_as_xyz
'x, y, z'
'-x+1/2, y+1/2, -z+1/2'
'-x, -y, -z'
'x-1/2, -y-1/2, z-1/2'

loop_
_atom_site_label
_atom_site_type_symbol
_atom_site_fract_x
_atom_site_fract_y
_atom_site_fract_z
_atom_site_U_iso_or_equiv
_atom_site_adp_type
_atom_site_occupancy
_atom_site_symmetry_multiplicity
_atom_site_calc_flag
_atom_site_refinement_flags
C1 C 0.81520(13) 0.83569(14) 0.33815(10) 0.0176(4) Uani 1 1 d .
C2 C 0.73412(14) 0.93804(15) 0.39376(10) 0.0210(4) Uani 1 1 d .
C3 C 0.70499(13) 0.84907(14) 0.40966(10) 0.0201(4) Uani 1 1 d .
C4 C 0.75553(13) 0.68886(14) 0.37110(10) 0.0190(4) Uani 1 1 d .
C5 C 0.70065(14) 0.62832(15) 0.40143(11) 0.0237(4) Uani 1 1 d .
H5 H 0.6559 0.6504 0.4260 0.028 Uiso 1 1 calc R
C6 C 0.71489(15) 0.53294(15) 0.39381(11) 0.0252(4) Uani 1 1 d .
H6 H 0.6800 0.4906 0.4147 0.030 Uiso 1 1 calc R
C7 C 0.77995(14) 0.49952(14) 0.35582(11) 0.0231(4) Uani 1 1 d .
H7 H 0.7889 0.4357 0.3505 0.028 Uiso 1 1 calc R
C8 C 0.83108(13) 0.56488(14) 0.32604(10) 0.0188(4) Uani 1 1 d .
C9 C 0.94295(13) 0.62386(14) 0.26030(10) 0.0184(4) Uani 1 1 d .
C10 C 0.93610(14) 0.46258(14) 0.26501(10) 0.0214(4) Uani 1 1 d .
C11 C 1.00308(15) 0.48885(14) 0.22573(10) 0.0231(4) Uani 1 1 d .
C12 C 0.69931(14) 1.01901(15) 0.41870(11) 0.0251(4) Uani 1 1 d .
H12 H 0.7180 1.0780 0.4064 0.030 Uiso 1 1 calc R
C13 C 0.63510(15) 1.00764(17) 0.46302(12) 0.0297(5) Uani 1 1 d .
H13 H 0.6110 1.0601 0.4818 0.036 Uiso 1 1 calc R
C14 C 0.60648(15) 0.91926(17) 0.47963(12) 0.0311(5) Uani 1 1 d .
H14 H 0.5634 0.9142 0.5094 0.037 Uiso 1 1 calc R
C15 C 0.63971(14) 0.83788(16) 0.45345(11) 0.0261(4) Uani 1 1 d .
H15 H 0.6194 0.7791 0.4646 0.031 Uiso 1 1 calc R
C16 C 0.91844(16) 0.36884(15) 0.27552(11) 0.0272(4) Uani 1 1 d .
H16 H 0.8736 0.3503 0.3012 0.033 Uiso 1 1 calc R
C17 C 0.97063(18) 0.30405(15) 0.24601(12) 0.0326(5) Uani 1 1 d .
H17 H 0.9601 0.2407 0.2521 0.039 Uiso 1 1 calc R
C18 C 1.03830(18) 0.33063(16) 0.20756(12) 0.0335(5) Uani 1 1 d .
H18 H 1.0725 0.2850 0.1892 0.040 Uiso 1 1 calc R
C19 C 1.05530(17) 0.42396(16) 0.19634(12) 0.0301(5) Uani 1 1 d .
H19 H 1.0997 0.4424 0.1703 0.036 Uiso 1 1 calc R
C20 C 0.85743(14) 1.00394(13) 0.33176(10) 0.0208(4) Uani 1 1 d .
H20A H 0.8172 1.0586 0.3188 0.025 Uiso 1 1 calc R
H20B H 0.8822 0.9867 0.2899 0.025 Uiso 1 1 calc R
C21 C 0.94023(14) 1.02746(14) 0.39549(10) 0.0213(4) Uani 1 1 d .
H21A H 0.9150 1.0430 0.4375 0.026 Uiso 1 1 calc R
H21B H 0.9806 0.9727 0.4077 0.026 Uiso 1 1 calc R
C22 C 1.00076(15) 1.10868(15) 0.37950(11) 0.0265(4) Uani 1 1 d .
H22A H 1.0194 1.0968 0.3341 0.032 Uiso 1 1 calc R
H22B H 0.9626 1.1653 0.3735 0.032 Uiso 1 1 calc R
C23 C 1.09011(16) 1.12347(17) 0.43967(13) 0.0333(5) Uani 1 1 d .
H23A H 1.0721 1.1358 0.4847 0.050 Uiso 1 1 calc R
H23B H 1.1255 1.1757 0.4276 0.050 Uiso 1 1 calc R
H23C H 1.1291 1.0683 0.4447 0.050 Uiso 1 1 calc R
C24 C 1.06511(15) 0.63977(15) 0.18609(11) 0.0252(4) Uani 1 1 d .
H24A H 1.0406 0.7030 0.1777 0.030 Uiso 1 1 calc R
H24B H 1.0625 0.6112 0.1391 0.030 Uiso 1 1 calc R
C25 C 1.16840(16) 0.64337(18) 0.22883(13) 0.0338(5) Uani 1 1 d .
H25A H 1.1870 0.5819 0.2489 0.041 Uiso 1 1 calc R
H25B H 1.1734 0.6865 0.2691 0.041 Uiso 1 1 calc R
C26 C 1.23777(18) 0.67399(19) 0.18261(15) 0.0407(6) Uani 1 1 d .
H26A H 1.3027 0.6686 0.2116 0.049 Uiso 1 1 calc R
H26B H 1.2314 0.6318 0.1416 0.049 Uiso 1 1 calc R
C27 C 1.2217(2) 0.7725(2) 0.15451(18) 0.0495(7) Uani 1 1 d .
H27A H 1.1582 0.7780 0.1246 0.074 Uiso 1 1 calc R
H27B H 1.2674 0.7872 0.1262 0.074 Uiso 1 1 calc R
H27C H 1.2293 0.8150 0.1948 0.074 Uiso 1 1 calc R
C28 C 1.01671(15) 0.71309(15) 0.44128(11) 0.0236(4) Uani 1 1 d .
H28 H 0.9679 0.6725 0.4460 0.028 Uiso 1 1 calc R
C29 C 1.09465(16) 0.72278(16) 0.49905(11) 0.0280(5) Uani 1 1 d .
H29 H 1.0979 0.6898 0.5420 0.034 Uiso 1 1 calc R
C30 C 1.16818(16) 0.78234(16) 0.49215(12) 0.0292(5) Uani 1 1 d .
H30 H 1.2218 0.7893 0.5302 0.035 Uiso 1 1 calc R
C31 C 1.16061(15) 0.83098(15) 0.42819(11) 0.0262(4) Uani 1 1 d .
H31 H 1.2093 0.8713 0.4227 0.031 Uiso 1 1 calc R
C32 C 1.08012(14) 0.81977(14) 0.37180(10) 0.0204(4) Uani 1 1 d .
C33 C 1.06448(13) 0.86793(14) 0.30166(10) 0.0204(4) Uani 1 1 d .
C34 C 1.12489(15) 0.93602(15) 0.28434(12) 0.0276(4) Uani 1 1 d .
H34 H 1.1793 0.9541 0.3186 0.033 Uiso 1 1 calc R
C35 C 1.10385(15) 0.97669(16) 0.21616(12) 0.0292(5) Uani 1 1 d .
H35 H 1.1430 1.0232 0.2044 0.035 Uiso 1 1 calc R
C36 C 1.02345(15) 0.94698(15) 0.16572(11) 0.0257(4) Uani 1 1 d .
H36 H 1.0089 0.9716 0.1189 0.031 Uiso 1 1 calc R
C37 C 0.96512(14) 0.88029(14) 0.18587(10) 0.0215(4) Uani 1 1 d .
H37 H 0.9111 0.8609 0.1517 0.026 Uiso 1 1 calc R
C38 C 0.1693(2) 0.5025(2) 0.41178(16) 0.0530(7) Uani 1 1 d .
H38A H 0.1391 0.5390 0.3702 0.080 Uiso 1 1 calc R
H38B H 0.2179 0.4638 0.3995 0.080 Uiso 1 1 calc R
H38C H 0.1977 0.5434 0.4511 0.080 Uiso 1 1 calc R
Cl1 Cl 0.77151(3) 0.74393(3) 0.17884(2) 0.02010(10) Uani 1 1 d .
F1 F 0.84335(11) 0.83107(12) 1.01904(8) 0.0487(4) Uani 1 1 d .
F2 F 0.96873(11) 0.84295(10) 0.90046(8) 0.0448(4) Uani 1 1 d .
F3 F 0.91035(11) 0.94658(10) 0.96973(9) 0.0477(4) Uani 1 1 d .
F4 F 1.00125(12) 0.82398(14) 1.02136(9) 0.0603(5) Uani 1 1 d .
F5 F 0.81117(11) 0.84603(12) 0.89699(8) 0.0486(4) Uani 1 1 d .
F6 F 0.89975(12) 0.72487(10) 0.94930(9) 0.0472(4) Uani 1 1 d .
N1 N 0.80023(11) 0.92667(11) 0.35030(8) 0.0183(3) Uani 1 1 d .
N2 N 0.75501(11) 0.78701(12) 0.37409(8) 0.0179(3) Uani 1 1 d .
N3 N 0.81950(11) 0.65765(11) 0.33434(8) 0.0169(3) Uani 1 1 d .
N4 N 0.89953(11) 0.54704(12) 0.28540(8) 0.0189(3) Uani 1 1 d .
N5 N 1.00434(12) 0.58669(12) 0.22409(9) 0.0207(3) Uani 1 1 d .
N6 N 1.00855(11) 0.76004(11) 0.37842(9) 0.0184(3) Uani 1 1 d .
N7 N 0.98305(11) 0.84208(11) 0.25285(8) 0.0177(3) Uani 1 1 d .
N8 N 0.09779(15) 0.44339(15) 0.43386(10) 0.0370(5) Uani 1 1 d .
O1 O 0.12073(15) 0.36440(14) 0.45503(11) 0.0539(5) Uani 1 1 d .
O2 O 0.01854(14) 0.47572(16) 0.43043(11) 0.0547(5) Uani 1 1 d .
P1 P 0.90596(4) 0.83558(4) 0.95966(3) 0.02620(12) Uani 1 1 d .
Ru1 Ru 0.895933(9) 0.748436(9) 0.290497(7) 0.01431(5) Uani 1 1 d .

loop_
_atom_site_aniso_label
_atom_site_aniso_U_11
_atom_site_aniso_U_22
_atom_site_aniso_U_33
_atom_site_aniso_U_23
_atom_site_aniso_U_13
_atom_site_aniso_U_12
C1 0.0174(9) 0.0212(10) 0.0130(8) -0.0005(7) 0.0010(7) -0.0032(7)
C2 0.0181(9) 0.0261(10) 0.0184(9) -0.0032(8) 0.0035(7) -0.0003(8)
C3 0.0171(9) 0.0265(10) 0.0164(9) -0.0051(8) 0.0031(7) -0.0008(8)
C4 0.0182(9) 0.0226(10) 0.0154(9) -0.0013(7) 0.0019(7) -0.0026(8)
C5 0.0225(10) 0.0279(11) 0.0229(10) -0.0015(8) 0.0096(8) -0.0057(8)
C6 0.0253(10) 0.0273(11) 0.0238(10) 0.0021(8) 0.0071(8) -0.0099(9)
C7 0.0265(10) 0.0196(9) 0.0221(10) 0.0016(8) 0.0035(8) -0.0044(8)
C8 0.0186(9) 0.0201(9) 0.0168(9) 0.0017(7) 0.0021(7) -0.0007(8)
C9 0.0184(9) 0.0215(10) 0.0144(8) 0.0007(7) 0.0017(7) -0.0008(8)
C10 0.0244(10) 0.0202(10) 0.0175(9) -0.0007(8) 0.0004(8) 0.0033(8)
C11 0.0274(10) 0.0226(10) 0.0178(9) -0.0010(8) 0.0022(8) 0.0020(8)
C12 0.0234(10) 0.0252(10) 0.0258(10) -0.0067(8) 0.0036(8) 0.0008(8)
C13 0.0244(10) 0.0355(12) 0.0297(11) -0.0133(10) 0.0070(9) 0.0035(9)
C14 0.0244(10) 0.0448(13) 0.0275(11) -0.0090(10) 0.0130(9) -0.0008(10)
C15 0.0237(10) 0.0329(12) 0.0241(10) -0.0038(9) 0.0102(8) -0.0044(9)
C16 0.0353(12) 0.0216(10) 0.0225(10) 0.0014(8) 0.0022(9) -0.0003(9)
C17 0.0501(14) 0.0189(10) 0.0259(11) -0.0004(8) 0.0026(10) 0.0041(10)
C18 0.0472(14) 0.0267(11) 0.0264(11) -0.0034(9) 0.0082(10) 0.0118(10)
C19 0.0382(12) 0.0277(11) 0.0259(11) -0.0011(9) 0.0101(9) 0.0068(9)
C20 0.0254(10) 0.0164(9) 0.0220(9) 0.0008(8) 0.0087(8) 0.0007(8)
C21 0.0248(10) 0.0186(9) 0.0216(9) 0.0004(8) 0.0075(8) -0.0005(8)
C22 0.0295(11) 0.0221(10) 0.0303(11) 0.0007(9) 0.0119(9) -0.0028(9)
C23 0.0297(11) 0.0307(12) 0.0400(12) -0.0028(10) 0.0094(10) -0.0096(10)
C24 0.0317(11) 0.0252(10) 0.0228(10) 0.0021(8) 0.0146(9) 0.0022(9)
C25 0.0286(11) 0.0396(13) 0.0348(12) 0.0033(10) 0.0108(10) -0.0004(10)
C26 0.0331(13) 0.0417(14) 0.0514(15) 0.0055(12) 0.0181(11) 0.0019(11)
C27 0.0445(15) 0.0441(15) 0.0666(19) 0.0115(14) 0.0266(14) 0.0049(13)
C28 0.0274(10) 0.0237(10) 0.0195(9) 0.0030(8) 0.0048(8) 0.0012(8)
C29 0.0362(12) 0.0285(11) 0.0173(9) 0.0007(8) 0.0019(9) 0.0043(9)
C30 0.0280(11) 0.0315(11) 0.0232(10) -0.0053(9) -0.0043(9) 0.0047(9)
C31 0.0222(10) 0.0290(11) 0.0259(10) -0.0051(9) 0.0024(8) -0.0010(9)
C32 0.0195(9) 0.0204(9) 0.0220(10) -0.0038(8) 0.0061(8) 0.0008(8)
C33 0.0185(9) 0.0227(10) 0.0209(9) -0.0031(8) 0.0065(8) 0.0000(8)
C34 0.0241(10) 0.0291(11) 0.0301(11) -0.0033(9) 0.0074(9) -0.0071(9)
C35 0.0297(11) 0.0265(11) 0.0349(12) 0.0013(9) 0.0149(9) -0.0086(9)
C36 0.0305(11) 0.0254(10) 0.0236(10) 0.0039(8) 0.0112(9) -0.0007(9)
C37 0.0233(10) 0.0221(10) 0.0196(9) 0.0021(8) 0.0062(8) -0.0010(8)
C38 0.0617(18) 0.0523(17) 0.0480(16) 0.0082(14) 0.0184(14) -0.0135(15)
Cl1 0.0215(2) 0.0206(2) 0.0167(2) -0.00118(17) 0.00127(17) -0.00060(17)
F1 0.0581(9) 0.0578(10) 0.0391(8) -0.0058(7) 0.0295(7) -0.0101(8)
F2 0.0542(9) 0.0380(8) 0.0540(9) -0.0077(7) 0.0367(8) -0.0074(7)
F3 0.0551(9) 0.0318(8) 0.0637(10) -0.0116(7) 0.0295(8) -0.0043(7)
F4 0.0445(9) 0.0767(12) 0.0512(9) -0.0162(9) -0.0068(8) 0.0133(9)
F5 0.0411(8) 0.0616(10) 0.0381(8) -0.0066(7) -0.0010(6) 0.0070(7)
F6 0.0657(10) 0.0279(7) 0.0528(9) 0.0001(7) 0.0237(8) -0.0048(7)
N1 0.0185(8) 0.0186(8) 0.0183(8) -0.0020(6) 0.0055(6) -0.0001(6)
N2 0.0176(8) 0.0202(8) 0.0166(7) -0.0012(6) 0.0056(6) -0.0019(6)
N3 0.0165(7) 0.0194(8) 0.0140(7) 0.0016(6) 0.0015(6) -0.0020(6)
N4 0.0204(8) 0.0179(8) 0.0180(8) 0.0015(6) 0.0036(6) 0.0001(6)
N5 0.0221(8) 0.0209(8) 0.0198(8) -0.0002(7) 0.0065(7) 0.0020(7)
N6 0.0193(8) 0.0203(8) 0.0159(8) -0.0015(6) 0.0048(6) 0.0017(6)
N7 0.0192(8) 0.0170(8) 0.0181(8) -0.0010(6) 0.0066(6) -0.0004(6)
N8 0.0429(12) 0.0418(12) 0.0255(9) -0.0014(9) 0.0066(9) -0.0030(10)
O1 0.0649(13) 0.0415(11) 0.0617(12) 0.0112(10) 0.0280(10) 0.0020(10)
O2 0.0441(11) 0.0693(14) 0.0490(11) -0.0035(10) 0.0073(9) 0.0079(10)
P1 0.0274(3) 0.0281(3) 0.0255(3) -0.0023(2) 0.0110(2) -0.0012(2)
Ru1 0.01520(8) 0.01490(8) 0.01330(8) 0.00054(5) 0.00421(5) -0.00114(5)

loop_
_atom_type_symbol
_atom_type_description
_atom_type_scat_dispersion_real
_atom_type_scat_dispersion_imag
_atom_type_scat_source
C C 0.0181 0.0091 'International Tables Vol C Tables 4.2.6.8 and 6.1.1.4'
H H 0.0000 0.0000 'International Tables Vol C Tables 4.2.6.8 and 6.1.1.4'
N N 0.0311 0.0180 'International Tables Vol C Tables 4.2.6.8 and 6.1.1.4'
O O 0.0492 0.0322 'International Tables Vol C Tables 4.2.6.8 and 6.1.1.4'
F F 0.0727 0.0534 'International Tables Vol C Tables 4.2.6.8 and 6.1.1.4'
P P 0.2955 0.4335 'International Tables Vol C Tables 4.2.6.8 and 6.1.1.4'
Ru Ru 0.0552 3.2960 'International Tables Vol C Tables 4.2.6.8 and 6.1.1.4'
Cl Cl 0.3639 0.7018 'International Tables Vol C Tables 4.2.6.8 and 6.1.1.4'

loop_
_geom_angle_atom_site_label_1
_geom_angle_atom_site_label_2
_geom_angle_atom_site_label_3
_geom_angle
N1 C1 N2 104.89(16)
N1 C1 Ru1 142.40(14)
N2 C1 Ru1 112.66(13)
C12 C2 C3 122.68(18)
C12 C2 N1 129.98(19)
C3 C2 N1 107.34(17)
C2 C3 C15 120.57(19)
C2 C3 N2 105.17(16)
C15 C3 N2 134.26(19)
N3 C4 C5 121.84(18)
N3 C4 N2 111.22(16)
C5 C4 N2 126.94(18)
C4 C5 C6 117.39(19)
C7 C6 C5 121.57(19)
C8 C7 C6 117.43(19)
N3 C8 C7 121.64(18)
N3 C8 N4 111.27(16)
C7 C8 N4 127.10(18)
N5 C9 N4 104.93(16)
N5 C9 Ru1 142.07(15)
N4 C9 Ru1 112.99(13)
C16 C10 C11 120.52(19)
C16 C10 N4 134.35(19)
C11 C10 N4 105.14(17)
C19 C11 C10 122.4(2)
C19 C11 N5 130.5(2)
C10 C11 N5 107.17(17)
C2 C12 C13 116.6(2)
C14 C13 C12 121.0(2)
C13 C14 C15 122.56(19)
C14 C15 C3 116.6(2)
C17 C16 C10 117.0(2)
C16 C17 C18 122.2(2)
C19 C18 C17 120.8(2)
C18 C19 C11 117.0(2)
N1 C20 C21 110.89(15)
C22 C21 C20 112.95(16)
C23 C22 C21 112.37(17)
N5 C24 C25 112.17(17)
C24 C25 C26 113.03(19)
C27 C26 C25 113.7(2)
N6 C28 C29 122.6(2)
C28 C29 C30 119.0(2)
C31 C30 C29 119.01(19)
C30 C31 C32 119.9(2)
N6 C32 C31 120.93(18)
N6 C32 C33 114.54(17)
C31 C32 C33 124.52(18)
N7 C33 C34 121.00(18)
N7 C33 C32 114.42(17)
C34 C33 C32 124.57(18)
C35 C34 C33 119.92(19)
C34 C35 C36 118.76(19)
C37 C36 C35 119.09(19)
N7 C37 C36 122.84(19)
C1 N1 C2 111.62(16)
C1 N1 C20 124.53(16)
C2 N1 C20 123.04(16)
C1 N2 C4 117.87(15)
C1 N2 C3 110.97(16)
C4 N2 C3 131.14(16)
C4 N3 C8 120.10(17)
C4 N3 Ru1 120.16(13)
C8 N3 Ru1 119.73(13)
C9 N4 C8 117.76(16)
C9 N4 C10 110.99(15)
C8 N4 C10 131.24(17)
C9 N5 C11 111.77(17)
C9 N5 C24 125.43(17)
C11 N5 C24 122.79(17)
C28 N6 C32 118.60(17)
C28 N6 Ru1 124.69(14)
C32 N6 Ru1 116.72(13)
C37 N7 C33 118.28(16)
C37 N7 Ru1 125.83(13)
C33 N7 Ru1 115.87(12)
O2 N8 O1 123.3(2)
O2 N8 C38 118.4(2)
O1 N8 C38 118.3(2)
F4 P1 F1 90.60(9)
F4 P1 F5 179.04(9)
F1 P1 F5 90.12(9)
F4 P1 F2 89.44(9)
F1 P1 F2 178.52(9)
F5 P1 F2 89.87(9)
F4 P1 F6 90.04(10)
F1 P1 F6 91.22(9)
F5 P1 F6 89.30(9)
F2 P1 F6 90.25(8)
F4 P1 F3 90.73(10)
F1 P1 F3 88.26(9)
F5 P1 F3 89.93(9)
F2 P1 F3 90.26(8)
F6 P1 F3 179.08(9)
N3 Ru1 C9 78.26(7)
N3 Ru1 N6 97.13(6)
C9 Ru1 N6 92.70(7)
N3 Ru1 C1 78.06(7)
C9 Ru1 C1 156.31(8)
N6 Ru1 C1 90.93(7)
N3 Ru1 N7 175.46(6)
C9 Ru1 N7 101.81(7)
N6 Ru1 N7 78.33(6)
C1 Ru1 N7 101.85(7)
N3 Ru1 Cl1 88.72(4)
C9 Ru1 Cl1 87.65(5)
N6 Ru1 Cl1 174.09(5)
C1 Ru1 Cl1 91.11(5)
N7 Ru1 Cl1 95.83(5)

loop_
_geom_bond_atom_site_label_1
_geom_bond_atom_site_label_2
_geom_bond_distance
C1 N1 1.347(3)
C1 N2 1.401(2)
C1 Ru1 2.0476(19)
C2 C12 1.386(3)
C2 C3 1.394(3)
C2 N1 1.400(2)
C3 C15 1.395(3)
C3 N2 1.406(2)
C4 N3 1.349(2)
C4 C5 1.381(3)
C4 N2 1.405(3)
C5 C6 1.392(3)
C6 C7 1.388(3)
C7 C8 1.386(3)
C8 N3 1.351(3)
C8 N4 1.403(2)
C9 N5 1.344(2)
C9 N4 1.399(2)
C9 Ru1 2.0331(19)
C10 C16 1.387(3)
C10 C11 1.395(3)
C10 N4 1.406(3)
C11 C19 1.387(3)
C11 N5 1.400(3)
C12 C13 1.390(3)
C13 C14 1.387(3)
C14 C15 1.391(3)
C16 C17 1.387(3)
C17 C18 1.393(3)
C18 C19 1.382(3)
C20 N1 1.467(2)
C20 C21 1.523(3)
C21 C22 1.522(3)
C22 C23 1.521(3)
C24 N5 1.464(3)
C24 C25 1.518(3)
C25 C26 1.532(3)
C26 C27 1.504(4)
C28 N6 1.345(3)
C28 C29 1.379(3)
C29 C30 1.386(3)
C30 C31 1.376(3)
C31 C32 1.389(3)
C32 N6 1.365(3)
C32 C33 1.464(3)
C33 N7 1.364(2)
C33 C34 1.393(3)
C34 C35 1.381(3)
C35 C36 1.384(3)
C36 C37 1.380(3)
C37 N7 1.347(2)
C38 N8 1.463(3)
Cl1 Ru1 2.4316(5)
F1 P1 1.5922(14)
F2 P1 1.5932(14)
F3 P1 1.5984(15)
F4 P1 1.5893(16)
F5 P1 1.5927(15)
F6 P1 1.5955(15)
N3 Ru1 1.9990(15)
N6 Ru1 2.0413(16)
N7 Ru1 2.0677(15)
N8 O2 1.217(3)
N8 O1 1.218(3)
